data_7248409
loop_
_publ_author_name
'Igoa Salda\~na, Fernando'
'L\'opez, Agust\'in'
'Gonz\'alez-Platas, Javier'
'Suescun, Leopoldo'
'Kremer, Carlos'
'Torres, Julia'

_publ_section_title
;
 Extended isomerism in heteronuclear metal--organic frameworks: synthetic
 strategies and crystal structures of lanthanide--cobalt--oxydiacetate
 systems
;
_journal_issue 19
_journal_name_full CrystEngComm
_journal_page_first 2560
_journal_page_last 2570
_journal_paper_doi 10.1039/D4CE00168K
_journal_volume 26
_journal_year 2024
_chemical_formula_moiety 'C24 H30 Co3 Eu2 O36, 1(O)'
_chemical_formula_sum 'C24 H30 Co3 Eu2 O37'
_chemical_formula_weight 1391.19
_space_group_crystal_system hexagonal
_space_group_IT_number 192
_space_group_name_Hall '-P 6 2c'
_space_group_name_H-M_alt 'P 6/m c c'
_atom_sites_solution_hydrogens mixed
_atom_sites_solution_primary dual
_audit_creation_date 2023-09-26
_audit_creation_method
;
Olex2 1.5
(compiled 2023.08.24 svn.re1ec1418 for OlexSys, GUI svn.r6817)
;
_audit_update_record
;
2023-12-28 deposited with the CCDC.	2024-04-11 downloaded from the CCDC.
;
_cell_angle_alpha 90
_cell_angle_beta 90
_cell_angle_gamma 120
_cell_formula_units_Z 2
_cell_length_a 14.8260(5)
_cell_length_b 14.8260(5)
_cell_length_c 15.6527(5)
_cell_measurement_reflns_used 2208
_cell_measurement_temperature 293(2)
_cell_measurement_theta_max 28.0340
_cell_measurement_theta_min 2.5930
_cell_volume 2979.67(17)
_computing_cell_refinement 'CrysAlisPro 1.171.41.95a (Rigaku OD, 2021)'
_computing_data_collection 'CrysAlisPro 1.171.41.95a (Rigaku OD, 2021)'
_computing_data_reduction 'CrysAlisPro 1.171.41.95a (Rigaku OD, 2021)'
_computing_molecular_graphics 'Olex2 1.5 (Dolomanov et al., 2009)'
_computing_publication_material 'Olex2 1.5 (Dolomanov et al., 2009)'
_computing_structure_refinement 'SHELXL 2019/3 (Sheldrick, 2015)'
_computing_structure_solution 'SHELXT 2018/2 (Sheldrick, 2018)'
_diffrn_ambient_temperature 293(2)
_diffrn_detector 'CCD plate'
_diffrn_detector_area_resol_mean 8.1268
_diffrn_detector_type EosS2
_diffrn_measured_fraction_theta_full 0.988
_diffrn_measured_fraction_theta_max 0.925
_diffrn_measurement_details
;
List of Runs (angles in degrees, time in seconds):

  # Type    Start    End  Width  t~exp~   \w     \q     \k     \f   Frames
#--------------------------------------------------------------------------
  1  \w   -104.00  21.00   1.00   75.00    --  -26.73 -19.00-150.00  125
  2  \w    -41.00  -8.00   1.00   75.00    --  -26.73  57.00 150.00   33
;
_diffrn_measurement_device 'four-circle diffractometer'
_diffrn_measurement_device_type 'SuperNova, Dualflex, EosS2'
_diffrn_measurement_method '\w scans'
_diffrn_orient_matrix_type 'CrysAlisPro convention (1999,Acta A55,543-557)'
_diffrn_orient_matrix_UB_11 0.0240589000
_diffrn_orient_matrix_UB_12 0.0550625000
_diffrn_orient_matrix_UB_13 -0.0007076000
_diffrn_orient_matrix_UB_21 0.0374981000
_diffrn_orient_matrix_UB_22 0.0024523000
_diffrn_orient_matrix_UB_23 -0.0294817000
_diffrn_orient_matrix_UB_31 -0.0326756000
_diffrn_orient_matrix_UB_32 -0.0032763000
_diffrn_orient_matrix_UB_33 -0.0344074000
_diffrn_radiation_monochromator mirror
_diffrn_radiation_probe x-ray
_diffrn_radiation_type 'Mo K\a'
_diffrn_radiation_wavelength 0.71073
_diffrn_reflns_av_R_equivalents 0.0374
_diffrn_reflns_av_unetI/netI 0.0272
_diffrn_reflns_Laue_measured_fraction_full 0.988
_diffrn_reflns_Laue_measured_fraction_max 0.925
_diffrn_reflns_limit_h_max 19
_diffrn_reflns_limit_h_min -8
_diffrn_reflns_limit_k_max 10
_diffrn_reflns_limit_k_min -18
_diffrn_reflns_limit_l_max 8
_diffrn_reflns_limit_l_min -19
_diffrn_reflns_number 6631
_diffrn_reflns_point_group_measured_fraction_full 0.988
_diffrn_reflns_point_group_measured_fraction_max 0.925
_diffrn_reflns_theta_full 25.242
_diffrn_reflns_theta_max 28.197
_diffrn_reflns_theta_min 3.048
_diffrn_source 'micro-focus sealed X-ray tube'
_diffrn_source_type 'SuperNova (Mo) X-ray Source'
_exptl_absorpt_coefficient_mu 2.975
_exptl_absorpt_correction_T_max 1.000
_exptl_absorpt_correction_T_min 0.961
_exptl_absorpt_correction_type gaussian
_exptl_absorpt_process_details
;
CrysAlisPro 1.171.41.95a (Rigaku Oxford Diffraction, 2021)
Numerical absorption correction based on gaussian integration over
a multifaceted crystal model
Empirical absorption correction using spherical harmonics,
implemented in SCALE3 ABSPACK scaling algorithm.
;
_exptl_crystal_colour 'clear pale pink'
_exptl_crystal_density_diffrn 1.551
_exptl_crystal_description needle
_exptl_crystal_F_000 1354
_exptl_crystal_size_max 0.22
_exptl_crystal_size_mid 0.03
_exptl_crystal_size_min 0.03
_refine_diff_density_max 0.761
_refine_diff_density_min -0.408
_refine_diff_density_rms 0.115
_refine_ls_extinction_method none
_refine_ls_goodness_of_fit_ref 1.133
_refine_ls_hydrogen_treatment constr
_refine_ls_matrix_type full
_refine_ls_number_parameters 58
_refine_ls_number_reflns 1185
_refine_ls_number_restraints 0
_refine_ls_restrained_S_all 1.133
_refine_ls_R_factor_all 0.0529
_refine_ls_R_factor_gt 0.0355
_refine_ls_shift/su_max 0.000
_refine_ls_shift/su_mean 0.000
_refine_ls_structure_factor_coef Fsqd
_refine_ls_weighting_details 'w=1/[\s^2^(Fo^2^)+(0.0348P)^2^+12.5244P] where P=(Fo^2^+2Fc^2^)/3'
_refine_ls_weighting_scheme calc
_refine_ls_wR_factor_gt 0.0907
_refine_ls_wR_factor_ref 0.0974
_reflns_Friedel_coverage 0.000
_reflns_number_gt 910
_reflns_number_total 1185
_reflns_threshold_expression 'I > 2\s(I)'
_cod_data_source_file d4ce00168k2.cif
_cod_data_source_block euco
_cod_depositor_comments 'Adding full bibliography for 7248398--7248415.cif.'
_cod_original_cell_volume 2979.7(2)
_cod_database_code 7248409
_shelx_shelxl_version_number 2019/3
_chemical_oxdiff_formula 'C24 H50 O48 Co3 Eu'
_shelx_space_group_comment
;
The symmetry employed for this shelxl refinement is uniquely defined
by the following loop, which should always be used as a source of
symmetry information in preference to the above space-group names.
They are only intended as comments.
;
_shelx_estimated_absorpt_t_max 0.916
_shelx_estimated_absorpt_t_min 0.561
_reflns_odcompleteness_completeness 99.92
_reflns_odcompleteness_iscentric 1
_reflns_odcompleteness_theta 26.32
_olex2_refinement_description
;
1. Fixed Uiso
 At 1.2 times of:
  All C(H,H) groups
 At 1.5 times of:
  All O(H) groups
2. Others
 Fixed Sof: H1W(0.5) O2W(0.08334)
3.a Rotating group:
 O1W(H1W)
3.b Secondary CH2 refined with riding coordinates:
 C1(H1A,H1B)
;
_olex2_submission_special_instructions 'No special instructions were received'
_oxdiff_exptl_absorpt_empirical_details
;
Empirical correction (ABSPACK) includes:
- Absorption correction using spherical harmonics
- Frame scaling
;
_oxdiff_exptl_absorpt_empirical_full_max 1.058
_oxdiff_exptl_absorpt_empirical_full_min 0.852

loop_
_space_group_symop_operation_xyz
'x, y, z'
'-y, x-y, z'
'-x+y, -x, z'
'-x, -y, z'
'y, -x+y, z'
'x-y, x, z'
'y, x, -z+1/2'
'x-y, -y, -z+1/2'
'-x, -x+y, -z+1/2'
'-y, -x, -z+1/2'
'-x+y, y, -z+1/2'
'x, x-y, -z+1/2'
'-x, -y, -z'
'y, -x+y, -z'
'x-y, x, -z'
'x, y, -z'
'-y, x-y, -z'
'-x+y, -x, -z'
'-y, -x, z-1/2'
'-x+y, y, z-1/2'
'x, x-y, z-1/2'
'y, x, z-1/2'
'x-y, -y, z-1/2'
'-x, -x+y, z-1/2'

loop_
_atom_site_label
_atom_site_type_symbol
_atom_site_fract_x
_atom_site_fract_y
_atom_site_fract_z
_atom_site_U_iso_or_equiv
_atom_site_adp_type
_atom_site_occupancy
_atom_site_site_symmetry_order
_atom_site_calc_flag
_atom_site_refinement_flags_posn
_atom_site_refinement_flags_adp
_atom_site_refinement_flags_occupancy
_atom_site_disorder_assembly
_atom_site_disorder_group
Eu1 Eu 0.666667 0.333333 0.750000 0.01935(18) Uani 1 6 d S T P . .
Co1 Co 0.500000 0.000000 0.500000 0.0201(3) Uani 1 4 d S T P . .
O1W O 0.3506(4) -0.1415(4) 0.500000 0.0286(11) Uani 1 2 d S T P . .
H1W H 0.344888 -0.187486 0.541815 0.043 Uiso 0.5 1 d R U P . .
O2 O 0.5803(3) 0.1957(3) 0.6450(2) 0.0314(8) Uani 1 1 d . . . . .
O1 O 0.4718(3) 0.23592(17) 0.750000 0.0300(10) Uani 1 2 d S T P . .
O3 O 0.4405(3) 0.0545(3) 0.5926(3) 0.0510(12) Uani 1 1 d . . . . .
C2 C 0.4840(4) 0.1317(4) 0.6408(3) 0.0328(12) Uani 1 1 d . . . . .
C1 C 0.4130(4) 0.1489(5) 0.6983(5) 0.062(2) Uani 1 1 d . . . . .
H1A H 0.364641 0.159762 0.664210 0.074 Uiso 1 1 calc R U . . .
H1B H 0.373131 0.087925 0.733769 0.074 Uiso 1 1 calc R U . . .
O2W O 0.213(4) -0.034(4) 0.500000 0.075(13) Uiso 0.1667 2 d S . P . .

loop_
_atom_site_aniso_label
_atom_site_aniso_U_11
_atom_site_aniso_U_22
_atom_site_aniso_U_33
_atom_site_aniso_U_23
_atom_site_aniso_U_13
_atom_site_aniso_U_12
Eu1 0.0215(2) 0.0215(2) 0.0150(3) 0.000 0.000 0.01077(10)
Co1 0.0258(7) 0.0163(5) 0.0165(5) 0.000 0.000 0.0094(6)
O1W 0.028(3) 0.025(3) 0.026(2) 0.000 0.000 0.008(2)
O2 0.0274(18) 0.0318(18) 0.0285(16) -0.0133(15) 0.0008(14) 0.0100(15)
O1 0.027(2) 0.0302(17) 0.032(2) -0.018(2) 0.000 0.0136(11)
O3 0.034(2) 0.044(2) 0.060(2) -0.035(2) 0.007(2) 0.0083(19)
C2 0.029(3) 0.030(3) 0.034(3) -0.011(2) 0.004(2) 0.011(2)
C1 0.026(3) 0.056(4) 0.082(5) -0.052(4) 0.006(3) 0.004(3)

loop_
_atom_type_symbol
_atom_type_description
_atom_type_scat_dispersion_real
_atom_type_scat_dispersion_imag
_atom_type_scat_source
C C 0.0033 0.0016 'International Tables Vol C Tables 4.2.6.8 and 6.1.1.4'
H H 0.0000 0.0000 'International Tables Vol C Tables 4.2.6.8 and 6.1.1.4'
Co Co 0.3494 0.9721 'International Tables Vol C Tables 4.2.6.8 and 6.1.1.4'
Eu Eu -0.1578 3.6682 'International Tables Vol C Tables 4.2.6.8 and 6.1.1.4'
O O 0.0106 0.0060 'International Tables Vol C Tables 4.2.6.8 and 6.1.1.4'

loop_
_exptl_crystal_face_index_h
_exptl_crystal_face_index_k
_exptl_crystal_face_index_l
_exptl_crystal_face_perp_dist
-5 1 0 0.0146
5 -1 0 0.0146
0 -1 5 0.1060
2 -5 0 0.0154
-2 5 0 0.0154
2 1 -5 0.0817
-5 -3 0 0.0126

loop_
_geom_angle_atom_site_label_1
_geom_angle_atom_site_label_2
_geom_angle_atom_site_label_3
_geom_angle
_geom_angle_site_symmetry_1
_geom_angle_site_symmetry_3
_geom_angle_publ_flag
O2 Eu1 O2 86.54(17) . 11_656 ?
O2 Eu1 O2 148.53(16) 2_655 12_556 ?
O2 Eu1 O2 79.19(13) 2_655 3_665 ?
O2 Eu1 O2 79.19(13) . 2_655 ?
O2 Eu1 O2 79.19(13) . 3_665 ?
O2 Eu1 O2 125.62(15) 11_656 2_655 ?
O2 Eu1 O2 79.19(13) 11_656 12_556 ?
O2 Eu1 O2 148.53(16) . 10_666 ?
O2 Eu1 O2 79.19(13) 10_666 12_556 ?
O2 Eu1 O2 79.19(13) 11_656 10_666 ?
O2 Eu1 O2 148.53(16) 11_656 3_665 ?
O2 Eu1 O2 86.54(17) 2_655 10_666 ?
O2 Eu1 O2 125.62(15) 10_666 3_665 ?
O2 Eu1 O2 125.62(15) . 12_556 ?
O2 Eu1 O2 86.54(17) 12_556 3_665 ?
O2 Eu1 O1 62.81(8) 10_666 3_665 ?
O2 Eu1 O1 136.73(9) 2_655 . ?
O2 Eu1 O1 136.73(8) . 3_665 ?
O2 Eu1 O1 62.81(8) 11_656 2_655 ?
O2 Eu1 O1 62.81(8) 12_556 . ?
O2 Eu1 O1 62.81(8) 2_655 2_655 ?
O2 Eu1 O1 74.27(8) 2_655 3_665 ?
O2 Eu1 O1 74.27(8) 10_666 2_655 ?
O2 Eu1 O1 136.73(8) 10_666 . ?
O2 Eu1 O1 136.73(8) 12_556 2_655 ?
O2 Eu1 O1 74.27(8) 3_665 . ?
O2 Eu1 O1 136.73(8) 3_665 2_655 ?
O2 Eu1 O1 136.73(9) 11_656 3_665 ?
O2 Eu1 O1 62.81(8) . . ?
O2 Eu1 O1 74.27(8) 11_656 . ?
O2 Eu1 O1 62.81(8) 3_665 3_665 ?
O2 Eu1 O1 74.27(8) . 2_655 ?
O2 Eu1 O1 74.27(8) 12_556 3_665 ?
O1 Eu1 O1 120.0 2_655 . ?
O1 Eu1 O1 120.000(1) 2_655 3_665 ?
O1 Eu1 O1 120.0 . 3_665 ?
O1W Co1 O1W 180.0 13_656 . ?
O3 Co1 O1W 92.93(15) . 13_656 ?
O3 Co1 O1W 92.93(15) 4_655 . ?
O3 Co1 O1W 87.07(15) 16_556 . ?
O3 Co1 O1W 92.93(15) 16_556 13_656 ?
O3 Co1 O1W 92.93(15) 13_656 . ?
O3 Co1 O1W 87.07(15) 4_655 13_656 ?
O3 Co1 O1W 87.07(15) 13_656 13_656 ?
O3 Co1 O1W 87.07(15) . . ?
O3 Co1 O3 89.4(3) 16_556 . ?
O3 Co1 O3 89.4(3) 4_655 13_656 ?
O3 Co1 O3 180.00(17) 16_556 4_655 ?
O3 Co1 O3 90.6(3) 4_655 . ?
O3 Co1 O3 180.0 13_656 . ?
O3 Co1 O3 90.6(3) 16_556 13_656 ?
Co1 O1W H1W 113.0 . . ?
C2 O2 Eu1 126.2(3) . . ?
C1 O1 Eu1 122.7(3) . . ?
C1 O1 Eu1 122.7(3) 12_556 . ?
C1 O1 C1 114.6(6) . 12_556 ?
C2 O3 Co1 131.2(4) . . ?
O2 C2 C1 117.9(4) . . ?
O3 C2 O2 126.4(5) . . ?
O3 C2 C1 115.7(5) . . ?
O1 C1 C2 109.7(4) . . ?
O1 C1 H1A 109.7 . . ?
O1 C1 H1B 109.7 . . ?
C2 C1 H1A 109.7 . . ?
C2 C1 H1B 109.7 . . ?
H1A C1 H1B 108.2 . . ?

loop_
_geom_bond_atom_site_label_1
_geom_bond_atom_site_label_2
_geom_bond_distance
_geom_bond_site_symmetry_2
_geom_bond_publ_flag
Eu1 O2 2.428(3) . ?
Eu1 O2 2.428(3) 3_665 ?
Eu1 O2 2.428(3) 12_556 ?
Eu1 O2 2.428(3) 11_656 ?
Eu1 O2 2.428(3) 2_655 ?
Eu1 O2 2.428(3) 10_666 ?
Eu1 O1 2.501(4) . ?
Eu1 O1 2.502(5) 3_665 ?
Eu1 O1 2.502(4) 2_655 ?
Co1 O1W 2.159(5) . ?
Co1 O1W 2.159(5) 13_656 ?
Co1 O3 2.061(4) 16_556 ?
Co1 O3 2.061(4) 4_655 ?
Co1 O3 2.061(4) . ?
Co1 O3 2.061(4) 13_656 ?
O1W H1W 0.9176 . ?
O2 C2 1.260(6) . ?
O1 C1 1.398(6) . ?
O1 C1 1.398(6) 12_556 ?
O3 C2 1.248(6) . ?
C2 C1 1.500(7) . ?
C1 H1A 0.9700 . ?
C1 H1B 0.9700 . ?

loop_
_geom_torsion_atom_site_label_1
_geom_torsion_atom_site_label_2
_geom_torsion_atom_site_label_3
_geom_torsion_atom_site_label_4
_geom_torsion
_geom_torsion_site_symmetry_1
_geom_torsion_site_symmetry_2
_geom_torsion_site_symmetry_3
_geom_torsion_site_symmetry_4
_geom_torsion_publ_flag
Eu1 O2 C2 O3 -172.2(5) . . . . ?
Eu1 O2 C2 C1 8.3(8) . . . . ?
Eu1 O1 C1 C2 -4.7(7) . . . . ?
Co1 O3 C2 O2 -2.0(10) . . . . ?
Co1 O3 C2 C1 177.5(5) . . . . ?
O2 C2 C1 O1 -1.9(9) . . . . ?
O3 C2 C1 O1 178.5(5) . . . . ?
C1 O1 C1 C2 175.3(7) 12_556 . . . ?

loop_
_exptl_oxdiff_crystal_face_indexfrac_h
_exptl_oxdiff_crystal_face_indexfrac_k
_exptl_oxdiff_crystal_face_indexfrac_l
_exptl_oxdiff_crystal_face_x
_exptl_oxdiff_crystal_face_y
_exptl_oxdiff_crystal_face_z
-5.0000 1.0000 0.0000 -0.0652 -0.1850 0.1601
5.0000 -1.0000 -0.0000 0.0652 0.1850 -0.1601
0.0000 -1.0000 5.0000 -0.0586 -0.1499 -0.1688
2.0000 -5.0000 -0.0000 -0.2272 0.0627 -0.0490
-2.0000 5.0000 0.0000 0.2272 -0.0627 0.0490
2.0000 1.0000 -5.0000 0.1067 0.2249 0.1034
-5.0000 -3.0000 0.0000 -0.2855 -0.1948 0.1732
